data_4314314
loop_
_publ_author_name
'Rosa Carballo'
'Jos\'e S. Casas'
'Emilia Garc\'ia-Mart\'inez'
'Gumersindo Pereiras-Gabi\'an'
'Agust\'in S\'anchez'
'Jos\'e Sordo'
'Ezequiel M. V\'azquez-L\'opez'

_publ_section_title
;
 Rhenium(I)-Induced Cyclization of Thiosemicarbazones Derived from \b-Keto
 Esters
;
_journal_name_full 'Inorganic Chemistry'
_journal_page_first 6395
_journal_page_last 6403
_journal_paper_doi 10.1021/ic030154q
_journal_volume 42
_journal_year 2003
_chemical_formula_sum 'C12.5 H16 Br N3 O5.5 Re S'
_chemical_formula_weight 594.45
_chemical_name_systematic
;
  ?
;
_space_group_IT_number 15
_symmetry_cell_setting monoclinic
_symmetry_space_group_name_Hall '-C 2yc'
_symmetry_space_group_name_H-M 'C 1 2/c 1'
_atom_sites_solution_hydrogens geom
_atom_sites_solution_primary direct
_atom_sites_solution_secondary difmap
_audit_creation_method SHELXL-97
_cell_angle_alpha 90.00
_cell_angle_beta 105.4270(10)
_cell_angle_gamma 90.00
_cell_formula_units_Z 16
_cell_length_a 14.3705(9)
_cell_length_b 30.862(2)
_cell_length_c 17.4628(11)
_cell_measurement_temperature 293(2)
_cell_volume 7465.7(8)
_computing_cell_refinement 'Bruker SMART'
_computing_data_collection 'Bruker SMART'
_computing_data_reduction 'Bruker SHELXTL'
_computing_molecular_graphics 'Bruker SHELXTL'
_computing_publication_material 'Bruker SHELXTL'
_computing_structure_refinement 'SHELXL-97 (Sheldrick, 1997)'
_computing_structure_solution 'SHELXS-97 (Sheldrick, 1990)'
_diffrn_ambient_temperature 293(2)
_diffrn_measured_fraction_theta_full 0.938
_diffrn_measured_fraction_theta_max 0.938
_diffrn_measurement_device_type 'CCD area detector'
_diffrn_measurement_method 'phi and omega scans'
_diffrn_radiation_monochromator graphite
_diffrn_radiation_source 'fine-focus sealed tube'
_diffrn_radiation_type MoK\a
_diffrn_radiation_wavelength 0.71073
_diffrn_reflns_av_R_equivalents 0.0582
_diffrn_reflns_av_sigmaI/netI 0.1180
_diffrn_reflns_limit_h_max 19
_diffrn_reflns_limit_h_min -15
_diffrn_reflns_limit_k_max 37
_diffrn_reflns_limit_k_min -40
_diffrn_reflns_limit_l_max 12
_diffrn_reflns_limit_l_min -23
_diffrn_reflns_number 21637
_diffrn_reflns_theta_full 28.03
_diffrn_reflns_theta_max 28.03
_diffrn_reflns_theta_min 1.61
_exptl_absorpt_coefficient_mu 8.792
_exptl_absorpt_correction_T_max 1.000000
_exptl_absorpt_correction_T_min 0.782345
_exptl_absorpt_correction_type multi-scan
_exptl_crystal_colour 'pale pink'
_exptl_crystal_density_diffrn 2.116
_exptl_crystal_density_method 'not measured'
_exptl_crystal_description irregular
_exptl_crystal_F_000 4512
_exptl_crystal_size_max .20
_exptl_crystal_size_mid .17
_exptl_crystal_size_min .05
_refine_diff_density_max 0.994
_refine_diff_density_min -0.682
_refine_diff_density_rms 0.144
_refine_ls_extinction_method none
_refine_ls_goodness_of_fit_ref 0.814
_refine_ls_hydrogen_treatment mixed
_refine_ls_matrix_type full
_refine_ls_number_parameters 409
_refine_ls_number_reflns 8490
_refine_ls_number_restraints 2
_refine_ls_restrained_S_all 0.814
_refine_ls_R_factor_all 0.0923
_refine_ls_R_factor_gt 0.0403
_refine_ls_shift/su_max 0.003
_refine_ls_shift/su_mean 0.000
_refine_ls_structure_factor_coef Fsqd
_refine_ls_weighting_details 'calc w=1/[\s^2^(Fo^2^)+(0.0312P)^2^+0.0000P] where P=(Fo^2^+2Fc^2^)/3'
_refine_ls_weighting_scheme calc
_refine_ls_wR_factor_gt 0.0773
_refine_ls_wR_factor_ref 0.0849
_reflns_number_gt 4546
_reflns_number_total 8490
_reflns_threshold_expression >2sigma(I)
_cod_data_source_file ic030154q_1.cif
_cod_data_source_block 1c
_cod_depositor_comments
;
The following automatic conversions were performed:

'_symmetry_cell_setting' value 'Monoclinic' changed to 'monoclinic'
according to the built-in table from CIF Core dictionary named
'cif_core.dic' version 2.4.1 from 2010-06-29.

Automatic conversion script
Id: cif_fix_values 1646 2011-03-28 12:23:43Z adriana 
;
_cod_original_formula_sum 'C12.50 H16 Br N3 O5.50 Re S'
_cod_database_code 4314314

loop_
_symmetry_equiv_pos_as_xyz
'x, y, z'
'-x, y, -z+1/2'
'x+1/2, y+1/2, z'
'-x+1/2, y+1/2, -z+1/2'
'-x, -y, -z'
'x, -y, z-1/2'
'-x+1/2, -y+1/2, -z'
'x+1/2, -y+1/2, z-1/2'

loop_
_atom_site_label
_atom_site_type_symbol
_atom_site_fract_x
_atom_site_fract_y
_atom_site_fract_z
_atom_site_U_iso_or_equiv
_atom_site_adp_type
_atom_site_occupancy
_atom_site_symmetry_multiplicity
_atom_site_calc_flag
_atom_site_refinement_flags
_atom_site_disorder_assembly
_atom_site_disorder_group
Re1 Re -0.00003(2) 0.725051(12) 0.03874(2) 0.04436(11) Uani 1 1 d . . .
Br1 Br 0.15224(6) 0.76569(3) 0.13118(5) 0.0548(3) Uani 1 1 d . . .
S1 S 0.00320(16) 0.78073(8) -0.06142(14) 0.0532(6) Uani 1 1 d . . .
O11 O 0.0918(4) 0.5709(2) 0.1032(4) 0.0711(19) Uani 1 1 d . . .
O12 O 0.2051(4) 0.6231(2) 0.1244(4) 0.0675(18) Uani 1 1 d . . .
N11 N 0.1543(5) 0.7924(2) -0.1169(4) 0.056(2) Uani 1 1 d . . .
H11A H 0.2073 0.7845 -0.1268 0.067 Uiso 1 1 calc R . .
H11B H 0.1304 0.8176 -0.1318 0.067 Uiso 1 1 calc R . .
N12 N 0.1502(4) 0.7278(2) -0.0575(4) 0.0398(16) Uani 1 1 d . . .
H12 H 0.2058 0.7221 -0.0648 0.048 Uiso 1 1 calc R . .
N13 N 0.1039(4) 0.6965(2) -0.0231(4) 0.0381(16) Uani 1 1 d . . .
C11 C 0.1099(6) 0.7662(3) -0.0790(5) 0.041(2) Uani 1 1 d . . .
C12 C 0.1308(5) 0.6568(3) -0.0287(4) 0.040(2) Uani 1 1 d . . .
C13 C 0.0798(6) 0.6214(3) 0.0001(5) 0.049(2) Uani 1 1 d . . .
H13A H 0.0712 0.5974 -0.0370 0.059 Uiso 1 1 calc R . .
H13B H 0.0163 0.6315 0.0012 0.059 Uiso 1 1 calc R . .
C14 C 0.1319(6) 0.6054(3) 0.0812(6) 0.054(2) Uani 1 1 d . . .
C15 C 0.1298(8) 0.5540(4) 0.1833(6) 0.091(4) Uani 1 1 d . . .
H15A H 0.0935 0.5289 0.1903 0.136 Uiso 1 1 calc R . .
H15B H 0.1245 0.5758 0.2212 0.136 Uiso 1 1 calc R . .
H15C H 0.1964 0.5462 0.1912 0.136 Uiso 1 1 calc R . .
C121 C 0.2068(6) 0.6432(3) -0.0663(5) 0.060(3) Uani 1 1 d . . .
H12A H 0.2347 0.6684 -0.0839 0.090 Uiso 1 1 calc R . .
H12B H 0.1792 0.6249 -0.1110 0.090 Uiso 1 1 calc R . .
H12C H 0.2560 0.6276 -0.0285 0.090 Uiso 1 1 calc R . .
C111 C -0.0869(7) 0.7549(3) 0.0869(7) 0.071(3) Uani 1 1 d . . .
O111 O -0.1368(5) 0.7736(3) 0.1169(5) 0.104(3) Uani 1 1 d . . .
C112 C 0.0153(6) 0.6836(3) 0.1230(6) 0.053(3) Uani 1 1 d . . .
O112 O 0.0250(5) 0.6604(2) 0.1757(4) 0.076(2) Uani 1 1 d . . .
C113 C -0.1082(7) 0.6945(3) -0.0258(6) 0.059(3) Uani 1 1 d . . .
O113 O -0.1753(4) 0.6749(3) -0.0628(4) 0.090(2) Uani 1 1 d . . .
Re2 Re 0.76802(2) 0.528934(11) 0.01517(2) 0.03973(10) Uani 1 1 d . . .
Br2 Br 0.70139(6) 0.48897(3) 0.12436(6) 0.0583(3) Uani 1 1 d . . .
S2 S 0.69170(16) 0.47157(8) -0.07690(15) 0.0566(6) Uani 1 1 d . . .
O21 O 0.7160(4) 0.67582(19) 0.1108(3) 0.0566(16) Uani 1 1 d . . .
O22 O 0.6288(4) 0.6201(2) 0.1362(3) 0.0543(16) Uani 1 1 d . . .
N21 N 0.5062(5) 0.4597(2) -0.1287(4) 0.057(2) Uani 1 1 d . . .
H21A H 0.4466 0.4667 -0.1354 0.069 Uiso 1 1 calc R . .
H21B H 0.5207 0.4356 -0.1473 0.069 Uiso 1 1 calc R . .
N22 N 0.5483(4) 0.5231(2) -0.0622(3) 0.0391(16) Uani 1 1 d . . .
H22 H 0.4885 0.5275 -0.0645 0.047 Uiso 1 1 calc R . .
N23 N 0.6165(4) 0.5544(2) -0.0299(4) 0.0361(16) Uani 1 1 d . . .
C21 C 0.5754(6) 0.4859(3) -0.0897(5) 0.043(2) Uani 1 1 d . . .
C22 C 0.5824(5) 0.5926(3) -0.0250(4) 0.0371(19) Uani 1 1 d . . .
C23 C 0.6491(5) 0.6294(2) 0.0044(5) 0.043(2) Uani 1 1 d . . .
H23A H 0.6248 0.6548 -0.0274 0.052 Uiso 1 1 calc R . .
H23B H 0.7117 0.6225 -0.0036 0.052 Uiso 1 1 calc R . .
C24 C 0.6622(6) 0.6405(3) 0.0909(6) 0.042(2) Uani 1 1 d . . .
C25 C 0.7385(7) 0.6907(3) 0.1924(5) 0.075(3) Uani 1 1 d . . .
H25A H 0.7772 0.7165 0.1980 0.112 Uiso 1 1 calc R . .
H25B H 0.7736 0.6685 0.2269 0.112 Uiso 1 1 calc R . .
H25C H 0.6797 0.6969 0.2065 0.112 Uiso 1 1 calc R . .
C221 C 0.4754(5) 0.6041(3) -0.0487(5) 0.050(2) Uani 1 1 d . . .
H22A H 0.4379 0.5784 -0.0650 0.074 Uiso 1 1 calc R . .
H22B H 0.4628 0.6244 -0.0919 0.074 Uiso 1 1 calc R . .
H22C H 0.4583 0.6168 -0.0042 0.074 Uiso 1 1 calc R . .
C211 C 0.8899(7) 0.4996(3) 0.0505(5) 0.053(2) Uani 1 1 d . . .
O211 O 0.9614(4) 0.4812(2) 0.0728(4) 0.071(2) Uani 1 1 d . . .
C212 C 0.8241(6) 0.5717(3) 0.0919(6) 0.054(2) Uani 1 1 d . . .
O212 O 0.8628(5) 0.5980(3) 0.1375(4) 0.088(2) Uani 1 1 d . . .
C213 C 0.8172(6) 0.5568(3) -0.0622(6) 0.054(2) Uani 1 1 d . . .
O213 O 0.8513(5) 0.5739(3) -0.1064(4) 0.087(2) Uani 1 1 d . . .
C311 C 1.0000 0.6251(6) -0.2500 0.087(5) Uani 1 2 d S . .
C312 C 0.9351(9) 0.6467(5) -0.2215(7) 0.090(4) Uani 1 1 d . . .
H312 H 0.8921 0.6312 -0.2006 0.109 Uiso 1 1 calc R . .
C313 C 0.9312(9) 0.6891(6) -0.2224(7) 0.100(4) Uani 1 1 d . . .
H313 H 0.8839 0.7037 -0.2052 0.120 Uiso 1 1 calc R . .
C314 C 1.0000 0.7118(6) -0.2500 0.112(7) Uani 1 2 d S . .
H314 H 1.0000 0.7419 -0.2500 0.135 Uiso 1 2 calc SR . .
C315 C 1.0000 0.5798(8) -0.2500 0.183(11) Uani 1 2 d S . .
H31A H 0.9675 0.5694 -0.3021 0.274 Uiso 0.50 1 calc PR . .
H31B H 0.9672 0.5694 -0.2123 0.274 Uiso 0.50 1 calc PR . .
H31C H 1.0653 0.5694 -0.2356 0.274 Uiso 0.50 1 calc PR . .
O1W O 0.4049(5) 0.6198(2) 0.1940(4) 0.0670(19) Uani 1 1 d D . .
H1W H 0.348(2) 0.621(4) 0.189(6) 0.100 Uiso 1 1 d D . .
H2W H 0.416(7) 0.632(3) 0.236(3) 0.100 Uiso 1 1 d D . .

loop_
_atom_site_aniso_label
_atom_site_aniso_U_11
_atom_site_aniso_U_22
_atom_site_aniso_U_33
_atom_site_aniso_U_23
_atom_site_aniso_U_13
_atom_site_aniso_U_12
Re1 0.03546(19) 0.0411(2) 0.0598(3) 0.00066(18) 0.01839(17) 0.00127(16)
Br1 0.0503(5) 0.0591(7) 0.0582(6) -0.0099(5) 0.0198(5) -0.0081(4)
S1 0.0502(14) 0.0450(15) 0.0672(17) 0.0095(12) 0.0203(12) 0.0175(11)
O11 0.077(5) 0.067(5) 0.073(5) 0.008(4) 0.027(4) -0.018(4)
O12 0.057(4) 0.065(5) 0.078(5) 0.009(4) 0.012(4) 0.003(4)
N11 0.057(5) 0.047(5) 0.067(5) 0.014(4) 0.023(4) 0.005(4)
N12 0.033(4) 0.037(4) 0.052(4) 0.006(3) 0.017(3) 0.009(3)
N13 0.033(4) 0.039(5) 0.040(4) -0.002(3) 0.005(3) -0.004(3)
C11 0.043(5) 0.022(5) 0.052(6) 0.000(4) 0.004(4) 0.001(4)
C12 0.044(5) 0.031(5) 0.041(5) 0.003(4) 0.006(4) 0.000(4)
C13 0.042(5) 0.043(6) 0.059(6) 0.001(5) 0.009(5) 0.003(4)
C14 0.048(6) 0.041(6) 0.073(8) -0.015(5) 0.019(5) 0.002(5)
C15 0.109(9) 0.105(10) 0.069(8) 0.022(7) 0.041(7) -0.011(8)
C121 0.073(6) 0.050(6) 0.066(7) -0.001(5) 0.032(5) 0.010(5)
C111 0.046(6) 0.057(7) 0.110(9) 0.026(6) 0.018(6) 0.007(5)
O111 0.091(6) 0.097(7) 0.147(8) 0.003(5) 0.074(6) 0.037(5)
C112 0.040(5) 0.047(6) 0.080(8) -0.012(5) 0.030(5) -0.002(4)
O112 0.094(5) 0.066(5) 0.081(5) 0.022(4) 0.044(4) -0.004(4)
C113 0.046(6) 0.060(7) 0.077(7) 0.008(5) 0.027(5) 0.013(5)
O113 0.042(4) 0.116(7) 0.107(6) -0.015(5) 0.013(4) -0.027(4)
Re2 0.03170(17) 0.0361(2) 0.0511(2) -0.00027(17) 0.01057(15) -0.00042(16)
Br2 0.0445(5) 0.0678(7) 0.0604(6) 0.0172(5) 0.0102(5) -0.0065(5)
S2 0.0454(13) 0.0449(14) 0.0780(18) -0.0190(13) 0.0136(12) 0.0047(11)
O21 0.055(4) 0.050(4) 0.063(4) -0.013(3) 0.012(3) -0.017(3)
O22 0.055(4) 0.054(4) 0.052(4) -0.001(3) 0.011(3) -0.010(3)
N21 0.053(5) 0.032(5) 0.083(6) -0.016(4) 0.013(4) -0.004(3)
N22 0.030(3) 0.039(5) 0.046(4) -0.006(3) 0.007(3) -0.005(3)
N23 0.034(4) 0.028(4) 0.046(4) -0.006(3) 0.010(3) -0.009(3)
C21 0.051(5) 0.027(5) 0.048(6) -0.005(4) 0.009(4) -0.011(4)
C22 0.040(5) 0.040(5) 0.030(5) -0.002(4) 0.009(4) 0.001(4)
C23 0.041(5) 0.028(5) 0.065(6) 0.001(4) 0.022(4) -0.002(4)
C24 0.037(5) 0.024(5) 0.062(7) 0.003(4) 0.006(4) -0.004(4)
C25 0.079(7) 0.096(9) 0.042(6) -0.022(6) 0.003(5) -0.017(6)
C221 0.042(5) 0.040(6) 0.062(6) -0.004(4) 0.008(4) 0.006(4)
C211 0.058(6) 0.041(6) 0.055(6) 0.007(5) 0.005(5) -0.009(5)
O211 0.049(4) 0.056(5) 0.096(5) 0.004(4) 0.001(4) 0.022(3)
C212 0.033(5) 0.047(6) 0.083(8) 0.006(5) 0.016(5) 0.002(4)
O212 0.077(5) 0.082(6) 0.097(6) -0.035(5) 0.006(4) -0.016(4)
C213 0.041(5) 0.051(7) 0.071(7) 0.004(5) 0.018(5) 0.011(4)
O213 0.069(5) 0.109(7) 0.094(6) 0.039(5) 0.041(4) 0.012(4)
C311 0.140(17) 0.063(13) 0.050(11) 0.000 0.015(11) 0.000
C312 0.117(11) 0.078(10) 0.078(9) -0.005(8) 0.029(8) -0.010(9)
C313 0.096(10) 0.147(15) 0.056(8) 0.003(9) 0.020(7) 0.024(10)
C314 0.16(2) 0.090(16) 0.050(12) 0.000 -0.035(13) 0.000
C315 0.34(4) 0.13(2) 0.075(15) 0.000 0.035(18) 0.000
O1W 0.049(4) 0.062(5) 0.079(5) -0.004(4) -0.002(4) 0.007(4)

loop_
_atom_type_symbol
_atom_type_description
_atom_type_scat_dispersion_real
_atom_type_scat_dispersion_imag
_atom_type_scat_source
C C 0.0033 0.0016 'International Tables Vol C Tables 4.2.6.8 and 6.1.1.4'
H H 0.0000 0.0000 'International Tables Vol C Tables 4.2.6.8 and 6.1.1.4'
N N 0.0061 0.0033 'International Tables Vol C Tables 4.2.6.8 and 6.1.1.4'
O O 0.0106 0.0060 'International Tables Vol C Tables 4.2.6.8 and 6.1.1.4'
S S 0.1246 0.1234 'International Tables Vol C Tables 4.2.6.8 and 6.1.1.4'
Re Re -1.0185 7.2310 'International Tables Vol C Tables 4.2.6.8 and 6.1.1.4'
Br Br -0.2901 2.4595 'International Tables Vol C Tables 4.2.6.8 and 6.1.1.4'

loop_
_geom_angle_atom_site_label_1
_geom_angle_atom_site_label_2
_geom_angle_atom_site_label_3
_geom_angle
_geom_angle_site_symmetry_1
_geom_angle_site_symmetry_3
_geom_angle_publ_flag
C113 Re1 C111 88.5(4) . . ?
C113 Re1 C112 91.9(4) . . ?
C111 Re1 C112 86.5(4) . . ?
C113 Re1 N13 93.6(3) . . ?
C111 Re1 N13 174.3(3) . . ?
C112 Re1 N13 98.7(3) . . ?
C113 Re1 S1 95.3(3) . . ?
C111 Re1 S1 96.6(3) . . ?
C112 Re1 S1 172.3(3) . . ?
N13 Re1 S1 77.95(18) . . ?
C113 Re1 Br1 178.4(3) . . ?
C111 Re1 Br1 92.0(3) . . ?
C112 Re1 Br1 86.6(3) . . ?
N13 Re1 Br1 86.11(15) . . ?
S1 Re1 Br1 86.22(6) . . ?
C113 Re1 Re1 129.6(3) . 7_565 ?
C111 Re1 Re1 135.9(3) . 7_565 ?
C112 Re1 Re1 109.9(2) . 7_565 ?
N13 Re1 Re1 39.93(16) . 7_565 ?
S1 Re1 Re1 63.07(5) . 7_565 ?
Br1 Re1 Re1 50.69(2) . 7_565 ?
C11 S1 Re1 97.6(3) . . ?
C14 O11 C15 119.2(8) . . ?
C11 N12 N13 121.1(6) . . ?
C12 N13 N12 115.9(6) . . ?
C12 N13 Re1 131.1(5) . . ?
N12 N13 Re1 112.9(5) . . ?
N11 C11 N12 117.3(7) . . ?
N11 C11 S1 120.6(6) . . ?
N12 C11 S1 122.0(6) . . ?
N13 C12 C121 124.9(7) . . ?
N13 C12 C13 119.2(7) . . ?
C121 C12 C13 115.8(7) . . ?
C12 C13 C14 113.4(7) . . ?
O12 C14 O11 122.9(9) . . ?
O12 C14 C13 123.9(9) . . ?
O11 C14 C13 113.2(8) . . ?
O111 C111 Re1 177.9(10) . . ?
O112 C112 Re1 176.8(9) . . ?
O113 C113 Re1 177.2(9) . . ?
C213 Re2 C212 91.1(4) . . ?
C213 Re2 C211 87.8(4) . . ?
C212 Re2 C211 85.5(4) . . ?
C213 Re2 N23 95.9(3) . . ?
C212 Re2 N23 101.2(3) . . ?
C211 Re2 N23 172.3(3) . . ?
C213 Re2 S2 92.7(3) . . ?
C212 Re2 S2 176.2(3) . . ?
C211 Re2 S2 94.7(3) . . ?
N23 Re2 S2 78.43(16) . . ?
C213 Re2 Br2 179.1(3) . . ?
C212 Re2 Br2 89.0(3) . . ?
C211 Re2 Br2 91.3(3) . . ?
N23 Re2 Br2 85.01(15) . . ?
S2 Re2 Br2 87.22(7) . . ?
C213 Re2 Re2 127.4(3) . 5_665 ?
C212 Re2 Re2 115.7(2) . 5_665 ?
C211 Re2 Re2 135.6(2) . 5_665 ?
N23 Re2 Re2 37.68(15) . 5_665 ?
S2 Re2 Re2 61.76(5) . 5_665 ?
Br2 Re2 Re2 53.34(2) . 5_665 ?
C21 S2 Re2 98.8(3) . . ?
C24 O21 C25 118.7(7) . . ?
C21 N22 N23 120.1(6) . . ?
C22 N23 N22 115.1(6) . . ?
C22 N23 Re2 130.2(5) . . ?
N22 N23 Re2 114.4(5) . . ?
N21 C21 N22 117.3(7) . . ?
N21 C21 S2 119.4(7) . . ?
N22 C21 S2 123.3(6) . . ?
N23 C22 C23 120.1(7) . . ?
N23 C22 C221 124.8(7) . . ?
C23 C22 C221 115.2(7) . . ?
C22 C23 C24 114.5(6) . . ?
O22 C24 O21 124.1(9) . . ?
O22 C24 C23 125.0(8) . . ?
O21 C24 C23 110.9(7) . . ?
O211 C211 Re2 178.0(8) . . ?
O212 C212 Re2 176.5(8) . . ?
O213 C213 Re2 176.7(8) . . ?
C312 C311 C312 120.7(19) . 2_754 ?
C312 C311 C315 119.7(10) . . ?
C312 C311 C315 119.7(10) 2_754 . ?
C313 C312 C311 121.5(15) . . ?
C312 C313 C314 118.2(15) . . ?
C313 C314 C313 120(2) . 2_754 ?

loop_
_geom_bond_atom_site_label_1
_geom_bond_atom_site_label_2
_geom_bond_distance
_geom_bond_site_symmetry_2
_geom_bond_publ_flag
Re1 C113 1.909(10) . ?
Re1 C111 1.916(11) . ?
Re1 C112 1.917(11) . ?
Re1 N13 2.244(6) . ?
Re1 S1 2.461(2) . ?
Re1 Br1 2.6623(9) . ?
Re1 Re1 7.8113(8) 7_565 ?
S1 C11 1.702(8) . ?
O11 C14 1.317(10) . ?
O11 C15 1.455(10) . ?
O12 C14 1.246(10) . ?
N11 C11 1.315(9) . ?
N12 C11 1.328(9) . ?
N12 N13 1.396(8) . ?
N13 C12 1.296(9) . ?
C12 C121 1.477(10) . ?
C12 C13 1.477(10) . ?
C13 C14 1.498(12) . ?
C111 O111 1.150(11) . ?
C112 O112 1.145(10) . ?
C113 O113 1.175(10) . ?
Re2 C213 1.891(10) . ?
Re2 C212 1.899(10) . ?
Re2 C211 1.921(10) . ?
Re2 N23 2.251(6) . ?
Re2 S2 2.446(2) . ?
Re2 Br2 2.6543(10) . ?
Re2 Re2 7.7870(8) 5_665 ?
S2 C21 1.686(8) . ?
O21 C24 1.328(9) . ?
O21 C25 1.450(9) . ?
O22 C24 1.206(9) . ?
N21 C21 1.322(9) . ?
N22 C21 1.340(9) . ?
N22 N23 1.384(8) . ?
N23 C22 1.289(9) . ?
C22 C23 1.489(10) . ?
C22 C221 1.523(10) . ?
C23 C24 1.511(11) . ?
C211 O211 1.148(9) . ?
C212 O212 1.170(10) . ?
C213 O213 1.147(10) . ?
C311 C312 1.344(14) . ?
C311 C312 1.344(14) 2_754 ?
C311 C315 1.40(2) . ?
C312 C313 1.310(17) . ?
C313 C314 1.398(15) . ?
C314 C313 1.398(15) 2_754 ?

loop_
_geom_hbond_atom_site_label_D
_geom_hbond_atom_site_label_H
_geom_hbond_atom_site_label_A
_geom_hbond_distance_DH
_geom_hbond_distance_HA
_geom_hbond_distance_DA
_geom_hbond_angle_DHA
_geom_hbond_site_symmetry_A
N11 H11A Br1 0.86 2.56 3.373(7) 157.7 7_565
N11 H11B O1W 0.86 2.21 3.044(10) 163.5 7_565
N12 H12 Br1 0.86 2.63 3.421(6) 153.9 7_565
N21 H21A Br2 0.86 2.58 3.396(7) 159.1 5_665
N21 H21B O1W 0.86 2.28 3.118(10) 165.6 5_665
N22 H22 Br2 0.86 2.70 3.481(6) 152.1 5_665
O1W H1W O12 0.80(2) 2.06(5) 2.807(9) 155(11) .
O1W H2W O22 0.81(2) 2.50(8) 3.129(9) 136(10) 2_655
C13 H13A O211 0.97 2.52 3.405(11) 152.1 5_665
C15 H15B O212 0.96 2.52 3.386(13) 150.0 2_655
C312 H312 O213 0.93 2.59 3.438(15) 152.7 .
